data_1544393
loop_
_publ_author_name
'Tomioka, N.'
'Okuchi, T.'
'Purevjav, N.'
'Abe, J.'
'Harjo, S.'

_publ_section_title
;
 Hydrogen sites in the dense hydrous magnesium silicate phase E: a pulsed
 neutron powder diffraction study :tilted O-D dipole model
;
_journal_name_full 'Physics and Chemistry of Minerals'
_journal_page_first 267
_journal_page_last 475
_journal_volume 43
_journal_year 2016
_chemical_formula_sum 'D2.22 Mg2.28 O6 Si1.31'
_chemical_name_common Mg2.28Si1.31O6D2.22
_chemical_name_mineral 'phase E'
_space_group_IT_number 166
_space_group_name_H-M_alt 'R -3 m'
_symmetry_space_group_name_Hall '-R 3 2"'
_symmetry_space_group_name_H-M 'R -3 m :H'
_cell_angle_alpha 90
_cell_angle_beta 90
_cell_angle_gamma 120
_cell_formula_units_Z 1
_cell_length_a 2.97065(8)
_cell_length_b 2.97065(8)
_cell_length_c 13.90330(4)
_cell_volume 106.256(4)
_cod_data_source_file phaseE-neutron-model2.cif
_cod_data_source_block phaseE_tilted_model
_cod_original_formula_sum 'Mg2.28 Si1.31 O6 D2.22'
_cod_database_code 1544393

loop_
_space_group_symop_operation_xyz
'x, y, z'
'-x, -y, -z'
'-y, x-y, z'
'y, -x+y, -z'
'-x+y, -x, z'
'x-y, x, -z'
'y, x, -z'
'-y, -x, z'
'x-y, -y, -z'
'-x+y, y, z'
'-x, -x+y, -z'
'x, x-y, z'
'x+2/3, y+1/3, z+1/3'
'-x+2/3, -y+1/3, -z+1/3'
'-y+2/3, x-y+1/3, z+1/3'
'y+2/3, -x+y+1/3, -z+1/3'
'-x+y+2/3, -x+1/3, z+1/3'
'x-y+2/3, x+1/3, -z+1/3'
'y+2/3, x+1/3, -z+1/3'
'-y+2/3, -x+1/3, z+1/3'
'x-y+2/3, -y+1/3, -z+1/3'
'-x+y+2/3, y+1/3, z+1/3'
'-x+2/3, -x+y+1/3, -z+1/3'
'x+2/3, x-y+1/3, z+1/3'
'x+1/3, y+2/3, z+2/3'
'-x+1/3, -y+2/3, -z+2/3'
'-y+1/3, x-y+2/3, z+2/3'
'y+1/3, -x+y+2/3, -z+2/3'
'-x+y+1/3, -x+2/3, z+2/3'
'x-y+1/3, x+2/3, -z+2/3'
'y+1/3, x+2/3, -z+2/3'
'-y+1/3, -x+2/3, z+2/3'
'x-y+1/3, -y+2/3, -z+2/3'
'-x+y+1/3, y+2/3, z+2/3'
'-x+1/3, -x+y+2/3, -z+2/3'
'x+1/3, x-y+2/3, z+2/3'

loop_
_atom_site_label
_atom_site_occupancy
_atom_site_fract_x
_atom_site_fract_y
_atom_site_fract_z
_atom_site_adp_type
_atom_site_U_iso_or_equiv
_atom_site_type_symbol
Mg1 0.7360 0.000000 0.000000 0.000000 Uiso 0.012600 Mg
Mg2 0.0020 0.000000 0.000000 0.500000 Uiso 0.012600 Mg
Si 0.2178 0.000000 0.000000 0.1260(4) Uiso 0.009500 Si
O 1.0 0.000000 0.000000 0.24983(7) Uiso 0.018900 O
D 0.1232 -0.0660(10) 0.0660(10) 0.1962(2) Uiso 0.041000 D
